data_2233700
loop_
_publ_author_name
'Roteta, Leslie'
'Tanski, Joseph M.'

_publ_section_title
;
 [(4<i>R</i>,5<i>R</i>)-(2,2-Dimethyl-1,3-dioxolane-4,5-diyl)bis(diphenylmethanolato)-\k^2^<i>O</i>:<i>O</i>']bis(<i>N</i>-methylmethanaminato)titanium(IV)
;
_journal_coeditor_code YK2040
_journal_issue 2
_journal_name_full 'Acta Crystallographica Section E'
_journal_page_first m217
_journal_paper_doi 10.1107/S1600536812002929
_journal_volume 68
_journal_year 2012
_chemical_formula_iupac '[Ti (C2 H6 N)2 (C31 H28 O4)]'
_chemical_formula_moiety 'C35 H40 N2 O4 Ti'
_chemical_formula_sum 'C35 H40 N2 O4 Ti'
_chemical_formula_weight 600.59
_chemical_name_systematic
;
[(4<i>R</i>,5<i>R</i>)-(2,2-Dimethyl-1,3-dioxolane-4,5-
diyl)bis(diphenylmethanolato)]-\k^2^<i>O</i>:<i>O</i>']bis(<i>N</i>-
methylmethanaminato)titanium(IV)
;
_space_group_IT_number 4
_symmetry_cell_setting monoclinic
_symmetry_space_group_name_Hall 'P 2yb'
_symmetry_space_group_name_H-M 'P 1 21 1'
_atom_sites_solution_hydrogens geom
_atom_sites_solution_primary direct
_atom_sites_solution_secondary difmap
_audit_creation_method SHELXL97
_cell_angle_alpha 90.00
_cell_angle_beta 93.562(4)
_cell_angle_gamma 90.00
_cell_formula_units_Z 4
_cell_length_a 9.493(2)
_cell_length_b 21.406(6)
_cell_length_c 15.743(4)
_cell_measurement_reflns_used 9992
_cell_measurement_temperature 125(2)
_cell_measurement_theta_max 26.10
_cell_measurement_theta_min 2.30
_cell_volume 3192.9(14)
_computing_cell_refinement 'SAINT (Bruker, 2007)'
_computing_data_collection 'APEX2 (Bruker, 2007)'
_computing_data_reduction 'SAINT (Bruker, 2007)'
_computing_molecular_graphics 'SHELXTL (Sheldrick, 2008)'
_computing_publication_material
;
SHELXTL (Sheldrick, 2008) and PLATON (Spek, 2009)
;
_computing_structure_refinement 'SHELXL97 (Sheldrick, 2008)'
_computing_structure_solution 'SHELXS97 (Sheldrick, 2008)'
_diffrn_ambient_temperature 125(2)
_diffrn_measured_fraction_theta_full 0.993
_diffrn_measured_fraction_theta_max 0.993
_diffrn_measurement_device_type 'Bruker APEXII CCD'
_diffrn_measurement_method '\f and \w'
_diffrn_radiation_monochromator graphite
_diffrn_radiation_source 'fine-focus sealed tube'
_diffrn_radiation_type MoK\a
_diffrn_radiation_wavelength 0.71073
_diffrn_reflns_av_R_equivalents 0.0731
_diffrn_reflns_av_sigmaI/netI 0.1108
_diffrn_reflns_limit_h_max 12
_diffrn_reflns_limit_h_min -12
_diffrn_reflns_limit_k_max 28
_diffrn_reflns_limit_k_min -28
_diffrn_reflns_limit_l_max 21
_diffrn_reflns_limit_l_min -21
_diffrn_reflns_number 41093
_diffrn_reflns_theta_full 28.71
_diffrn_reflns_theta_max 28.71
_diffrn_reflns_theta_min 1.30
_exptl_absorpt_coefficient_mu 0.308
_exptl_absorpt_correction_T_max 0.9699
_exptl_absorpt_correction_T_min 0.9326
_exptl_absorpt_correction_type empirical
_exptl_absorpt_process_details '(SADABS; Bruker, 2007)'
_exptl_crystal_colour colourless
_exptl_crystal_density_diffrn 1.249
_exptl_crystal_density_method 'not measured'
_exptl_crystal_description block
_exptl_crystal_F_000 1272
_exptl_crystal_size_max 0.23
_exptl_crystal_size_mid 0.16
_exptl_crystal_size_min 0.10
_refine_diff_density_max 0.814
_refine_diff_density_min -0.464
_refine_ls_abs_structure_details 'Flack (1983) and Hooft <i>et al.</i> (2008), with 7788 Friedel pairs'
_refine_ls_abs_structure_Flack 0.05(2)
_refine_ls_extinction_method none
_refine_ls_goodness_of_fit_ref 1.003
_refine_ls_hydrogen_treatment constr
_refine_ls_matrix_type full
_refine_ls_number_parameters 770
_refine_ls_number_reflns 16208
_refine_ls_number_restraints 1
_refine_ls_restrained_S_all 1.003
_refine_ls_R_factor_all 0.1165
_refine_ls_R_factor_gt 0.0677
_refine_ls_shift/su_max 0.000
_refine_ls_shift/su_mean 0.000
_refine_ls_structure_factor_coef Fsqd
_refine_ls_weighting_details 'calc w = 1/[\s^2^(Fo^2^)+(0.0807P)^2^+0.0000P] where P=(Fo^2^+2Fc^2^)/3'
_refine_ls_weighting_scheme calc
_refine_ls_wR_factor_gt 0.1462
_refine_ls_wR_factor_ref 0.1695
_reflns_number_gt 10381
_reflns_number_total 16208
_reflns_threshold_expression I>2\s(I)
_cod_data_source_file yk2040.cif
_cod_data_source_block I
_cod_original_cell_volume 3193.0(14)
_cod_original_sg_symbol_H-M 'P 21'
_cod_database_code 2233700
_cod_database_fobs_code 2233700

loop_
_symmetry_equiv_pos_as_xyz
'x, y, z'
'-x, y+1/2, -z'

loop_
_atom_site_type_symbol
_atom_site_label
_atom_site_fract_x
_atom_site_fract_y
_atom_site_fract_z
_atom_site_U_iso_or_equiv
_atom_site_adp_type
_atom_site_calc_flag
_atom_site_refinement_flags
_atom_site_occupancy
_atom_site_symmetry_multiplicity
Ti Ti1 0.03272(8) 0.73012(3) 0.39591(4) 0.02688(17) Uani d . 1 1
Ti Ti2 0.38094(8) 0.52132(3) 0.89491(4) 0.02711(17) Uani d . 1 1
O O11 -0.0262(3) 0.80945(13) 0.41135(17) 0.0292(7) Uani d . 1 1
O O12 0.1033(3) 0.71166(12) 0.50377(17) 0.0310(7) Uani d . 1 1
O O13 0.0324(3) 0.89210(13) 0.61201(18) 0.0295(7) Uani d . 1 1
O O14 0.2423(3) 0.84022(13) 0.63529(16) 0.0262(6) Uani d . 1 1
O O21 0.4530(3) 0.44266(13) 0.90383(17) 0.0276(6) Uani d . 1 1
O O22 0.3217(3) 0.53326(12) 1.00045(17) 0.0275(6) Uani d . 1 1
O O23 0.4262(3) 0.35060(13) 1.09631(17) 0.0274(6) Uani d . 1 1
O O24 0.2176(3) 0.39760(12) 1.11985(17) 0.0276(6) Uani d . 1 1
N N11 -0.1251(4) 0.68054(17) 0.3625(2) 0.0370(9) Uani d . 1 1
N N12 0.1737(4) 0.72338(18) 0.3154(2) 0.0369(9) Uani d . 1 1
N N21 0.2322(4) 0.52403(17) 0.8087(2) 0.0338(8) Uani d . 1 1
N N22 0.5164(4) 0.58072(19) 0.8676(2) 0.0390(10) Uani d . 1 1
C C11 0.0221(4) 0.83876(18) 0.5574(2) 0.0235(8) Uani d . 1 1
H H11A -0.0439 0.8078 0.5810 0.028 Uiso calc R 1 1
C C12 0.1731(4) 0.81117(18) 0.5625(2) 0.0235(8) Uani d . 1 1
H H12I 0.2215 0.8238 0.5105 0.028 Uiso calc R 1 1
C C13 0.1555(5) 0.8889(2) 0.6674(3) 0.0344(10) Uani d . 1 1
C C14 0.1102(7) 0.8682(4) 0.7549(3) 0.086(3) Uani d . 1 1
H H14A 0.0657 0.8270 0.7500 0.129 Uiso calc R 1 1
H H14B 0.0427 0.8985 0.7755 0.129 Uiso calc R 1 1
H H14C 0.1932 0.8661 0.7950 0.129 Uiso calc R 1 1
C C15 0.2326(6) 0.9494(3) 0.6646(7) 0.107(3) Uani d . 1 1
H H15A 0.2487 0.9600 0.6054 0.161 Uiso calc R 1 1
H H15B 0.3236 0.9457 0.6973 0.161 Uiso calc R 1 1
H H15C 0.1764 0.9823 0.6894 0.161 Uiso calc R 1 1
C C16 -0.0388(4) 0.86046(17) 0.4678(2) 0.0240(8) Uani d . 1 1
C C17 0.0399(4) 0.91653(19) 0.4336(2) 0.0269(9) Uani d . 1 1
C C18 0.1361(5) 0.9090(2) 0.3703(3) 0.0313(10) Uani d . 1 1
H H18A 0.1557 0.8684 0.3497 0.038 Uiso calc R 1 1
C C19 0.2030(5) 0.9608(2) 0.3377(3) 0.0389(11) Uani d . 1 1
H H19A 0.2675 0.9551 0.2946 0.047 Uiso calc R 1 1
C C21 0.4242(4) 0.40544(18) 1.0450(2) 0.0234(8) Uani d . 1 1
H H21I 0.4922 0.4366 1.0714 0.028 Uiso calc R 1 1
C C22 0.2711(4) 0.43052(18) 1.0504(2) 0.0231(8) Uani d . 1 1
H H22A 0.2144 0.4190 0.9971 0.028 Uiso calc R 1 1
C C23 0.3074(5) 0.3474(2) 1.1458(3) 0.0401(11) Uani d . 1 1
C C24 0.3554(9) 0.3561(5) 1.2371(4) 0.143(5) Uani d . 1 1
H H24A 0.4258 0.3896 1.2421 0.215 Uiso calc R 1 1
H H24B 0.3974 0.3172 1.2595 0.215 Uiso calc R 1 1
H H24C 0.2745 0.3673 1.2698 0.215 Uiso calc R 1 1
C C25 0.2331(7) 0.2875(3) 1.1261(8) 0.143(5) Uani d . 1 1
H H25A 0.2139 0.2838 1.0644 0.214 Uiso calc R 1 1
H H25B 0.1439 0.2867 1.1543 0.214 Uiso calc R 1 1
H H25C 0.2926 0.2526 1.1467 0.214 Uiso calc R 1 1
C C26 0.4700(4) 0.38821(18) 0.9542(2) 0.0231(8) Uani d . 1 1
C C27 0.6289(4) 0.36983(18) 0.9555(2) 0.0239(8) Uani d . 1 1
C C28 0.6961(5) 0.3762(2) 0.8809(3) 0.0353(10) Uani d . 1 1
H H28A 0.6456 0.3928 0.8319 0.042 Uiso calc R 1 1
C C29 0.8363(5) 0.3588(3) 0.8759(3) 0.0449(13) Uani d . 1 1
H H29A 0.8817 0.3649 0.8244 0.054 Uiso calc R 1 1
C C110 0.1773(5) 1.0198(2) 0.3669(3) 0.0397(11) Uani d . 1 1
H H11D 0.2237 1.0548 0.3441 0.048 Uiso calc R 1 1
C C111 0.0843(5) 1.0282(2) 0.4291(3) 0.0409(11) Uani d . 1 1
H H11C 0.0666 1.0691 0.4494 0.049 Uiso calc R 1 1
C C112 0.0156(5) 0.9772(2) 0.4627(3) 0.0343(10) Uani d . 1 1
H H11B -0.0486 0.9836 0.5058 0.041 Uiso calc R 1 1
C C113 -0.1980(5) 0.87705(19) 0.4680(3) 0.0299(9) Uani d . 1 1
C C114 -0.2743(5) 0.8783(2) 0.3894(3) 0.0443(12) Uani d . 1 1
H H11E -0.2298 0.8680 0.3389 0.053 Uiso calc R 1 1
C C115 -0.4176(6) 0.8950(3) 0.3857(4) 0.0528(14) Uani d . 1 1
H H11F -0.4705 0.8960 0.3325 0.063 Uiso calc R 1 1
C C116 -0.4813(5) 0.9100(2) 0.4588(4) 0.0464(13) Uani d . 1 1
H H11G -0.5785 0.9210 0.4556 0.056 Uiso calc R 1 1
C C117 -0.4078(5) 0.9094(2) 0.5360(3) 0.0418(12) Uani d . 1 1
H H11H -0.4531 0.9201 0.5861 0.050 Uiso calc R 1 1
C C118 -0.2631(5) 0.8926(2) 0.5407(3) 0.0330(10) Uani d . 1 1
H H11I -0.2110 0.8922 0.5942 0.040 Uiso calc R 1 1
C C119 0.1837(4) 0.73799(19) 0.5734(2) 0.0254(9) Uani d . 1 1
C C120 0.1253(4) 0.71638(17) 0.6568(2) 0.0227(8) Uani d . 1 1
C C121 -0.0140(5) 0.69568(18) 0.6580(3) 0.0297(9) Uani d . 1 1
H H12H -0.0723 0.6950 0.6067 0.036 Uiso calc R 1 1
C C122 -0.0681(5) 0.6761(2) 0.7331(3) 0.0379(11) Uani d . 1 1
H H12G -0.1633 0.6623 0.7329 0.046 Uiso calc R 1 1
C C123 0.0142(6) 0.6763(2) 0.8080(3) 0.0394(11) Uani d . 1 1
H H12F -0.0233 0.6624 0.8593 0.047 Uiso calc R 1 1
C C124 0.1530(5) 0.6972(2) 0.8079(3) 0.0372(11) Uani d . 1 1
H H12E 0.2108 0.6978 0.8594 0.045 Uiso calc R 1 1
C C125 0.2059(5) 0.7168(2) 0.7334(3) 0.0340(10) Uani d . 1 1
H H12D 0.3007 0.7311 0.7342 0.041 Uiso calc R 1 1
C C126 0.3376(4) 0.71433(19) 0.5698(2) 0.0265(9) Uani d . 1 1
C C127 0.4564(5) 0.7523(2) 0.5767(3) 0.0328(10) Uani d . 1 1
H H12C 0.4467 0.7962 0.5827 0.039 Uiso calc R 1 1
C C128 0.5900(5) 0.7255(2) 0.5748(3) 0.0385(10) Uani d . 1 1
H H12B 0.6711 0.7515 0.5803 0.046 Uiso calc R 1 1
C C129 0.6068(5) 0.6620(2) 0.5652(3) 0.0421(12) Uani d . 1 1
H H12A 0.6985 0.6445 0.5636 0.051 Uiso calc R 1 1
C C130 0.4887(5) 0.6240(2) 0.5577(3) 0.0364(11) Uani d . 1 1
H H13B 0.4991 0.5801 0.5516 0.044 Uiso calc R 1 1
C C131 0.3549(5) 0.6502(2) 0.5593(3) 0.0310(10) Uani d . 1 1
H H13A 0.2740 0.6241 0.5532 0.037 Uiso calc R 1 1
C C132 -0.2745(6) 0.6955(3) 0.3578(3) 0.0473(13) Uani d . 1 1
H H13L -0.3144 0.6884 0.2997 0.071 Uiso calc R 1 1
H H13M -0.2872 0.7394 0.3732 0.071 Uiso calc R 1 1
H H13N -0.3229 0.6688 0.3973 0.071 Uiso calc R 1 1
C C133 -0.0973(7) 0.6144(2) 0.3526(4) 0.0603(17) Uani d . 1 1
H H13I -0.1257 0.6016 0.2942 0.090 Uiso calc R 1 1
H H13J -0.1512 0.5905 0.3926 0.090 Uiso calc R 1 1
H H13K 0.0037 0.6064 0.3641 0.090 Uiso calc R 1 1
C C134 0.1640(6) 0.6911(3) 0.2332(3) 0.0514(14) Uani d . 1 1
H H13F 0.2432 0.6619 0.2304 0.077 Uiso calc R 1 1
H H13G 0.1673 0.7218 0.1872 0.077 Uiso calc R 1 1
H H13H 0.0749 0.6679 0.2270 0.077 Uiso calc R 1 1
C C135 0.3141(6) 0.7496(2) 0.3322(3) 0.0473(13) Uani d . 1 1
H H13C 0.3347 0.7787 0.2865 0.071 Uiso calc R 1 1
H H13D 0.3840 0.7159 0.3349 0.071 Uiso calc R 1 1
H H13E 0.3182 0.7720 0.3866 0.071 Uiso calc R 1 1
C C210 0.9099(5) 0.3328(2) 0.9456(3) 0.0412(12) Uani d . 1 1
H H21A 1.0054 0.3203 0.9421 0.049 Uiso calc R 1 1
C C211 0.8433(5) 0.3253(2) 1.0205(3) 0.0372(11) Uani d . 1 1
H H21B 0.8931 0.3073 1.0687 0.045 Uiso calc R 1 1
C C212 0.7043(4) 0.3439(2) 1.0256(3) 0.0296(9) Uani d . 1 1
H H21C 0.6598 0.3389 1.0775 0.036 Uiso calc R 1 1
C C213 0.3831(4) 0.33496(19) 0.9133(2) 0.0272(9) Uani d . 1 1
C C214 0.2736(5) 0.3467(2) 0.8535(3) 0.0325(10) Uani d . 1 1
H H21H 0.2524 0.3885 0.8366 0.039 Uiso calc R 1 1
C C215 0.1942(5) 0.2973(3) 0.8180(3) 0.0429(12) Uani d . 1 1
H H21G 0.1190 0.3059 0.7770 0.052 Uiso calc R 1 1
C C216 0.2218(5) 0.2375(3) 0.8406(3) 0.0481(14) Uani d . 1 1
H H21F 0.1653 0.2046 0.8164 0.058 Uiso calc R 1 1
C C217 0.3314(6) 0.2242(3) 0.8985(3) 0.0512(13) Uani d . 1 1
H H21E 0.3523 0.1821 0.9137 0.061 Uiso calc R 1 1
C C218 0.4123(6) 0.2729(2) 0.9352(3) 0.0423(12) Uani d . 1 1
H H21D 0.4881 0.2637 0.9755 0.051 Uiso calc R 1 1
C C219 0.2545(4) 0.50256(18) 1.0665(2) 0.0235(8) Uani d . 1 1
C C220 0.0979(4) 0.5229(2) 1.0584(2) 0.0242(8) Uani d . 1 1
C C221 0.0717(5) 0.5875(2) 1.0506(3) 0.0311(10) Uani d . 1 1
H H22E 0.1485 0.6160 1.0522 0.037 Uiso calc R 1 1
C C222 -0.0656(5) 0.6097(2) 1.0405(3) 0.0391(11) Uani d . 1 1
H H22F -0.0821 0.6533 1.0350 0.047 Uiso calc R 1 1
C C223 -0.1791(5) 0.5686(2) 1.0385(3) 0.0438(12) Uani d . 1 1
H H22G -0.2732 0.5837 1.0307 0.053 Uiso calc R 1 1
C C224 -0.1524(5) 0.5050(2) 1.0480(3) 0.0437(12) Uani d . 1 1
H H22H -0.2295 0.4767 1.0474 0.052 Uiso calc R 1 1
C C225 -0.0151(5) 0.4820(2) 1.0584(3) 0.0333(10) Uani d . 1 1
H H22I 0.0009 0.4384 1.0655 0.040 Uiso calc R 1 1
C C226 0.3224(4) 0.52279(19) 1.1527(2) 0.0266(8) Uani d . 1 1
C C227 0.4575(5) 0.5485(2) 1.1589(3) 0.0337(10) Uani d . 1 1
H H22D 0.5086 0.5535 1.1093 0.040 Uiso calc R 1 1
C C228 0.5170(6) 0.5668(2) 1.2375(4) 0.0535(15) Uani d . 1 1
H H22C 0.6084 0.5850 1.2410 0.064 Uiso calc R 1 1
C C229 0.4472(6) 0.5591(2) 1.3103(3) 0.0499(14) Uani d . 1 1
H H22B 0.4907 0.5713 1.3637 0.060 Uiso calc R 1 1
C C230 0.3138(6) 0.5336(2) 1.3059(3) 0.0462(13) Uani d . 1 1
H H23B 0.2651 0.5280 1.3562 0.055 Uiso calc R 1 1
C C231 0.2505(5) 0.5160(2) 1.2269(3) 0.0384(10) Uani d . 1 1
H H23A 0.1577 0.4992 1.2237 0.046 Uiso calc R 1 1
C C232 0.0911(5) 0.4988(2) 0.8208(3) 0.0430(12) Uani d . 1 1
H H23J 0.0211 0.5324 0.8138 0.064 Uiso calc R 1 1
H H23M 0.0888 0.4811 0.8781 0.064 Uiso calc R 1 1
H H23N 0.0690 0.4661 0.7784 0.064 Uiso calc R 1 1
C C233 0.2411(6) 0.5473(2) 0.7222(3) 0.0492(13) Uani d . 1 1
H H23K 0.1668 0.5784 0.7099 0.074 Uiso calc R 1 1
H H23L 0.2290 0.5125 0.6820 0.074 Uiso calc R 1 1
H H23I 0.3336 0.5667 0.7166 0.074 Uiso calc R 1 1
C C234 0.6250(9) 0.5683(3) 0.8112(5) 0.092(3) Uani d . 1 1
H H23C 0.7167 0.5675 0.8435 0.138 Uiso calc R 1 1
H H23D 0.6252 0.6011 0.7678 0.138 Uiso calc R 1 1
H H23E 0.6078 0.5277 0.7836 0.138 Uiso calc R 1 1
C C235 0.5179(6) 0.6447(2) 0.8964(4) 0.0544(15) Uani d . 1 1
H H23F 0.6123 0.6552 0.9210 0.082 Uiso calc R 1 1
H H23G 0.4489 0.6499 0.9396 0.082 Uiso calc R 1 1
H H23H 0.4936 0.6724 0.8482 0.082 Uiso calc R 1 1

loop_
_atom_site_aniso_label
_atom_site_aniso_U_11
_atom_site_aniso_U_22
_atom_site_aniso_U_33
_atom_site_aniso_U_12
_atom_site_aniso_U_13
_atom_site_aniso_U_23
Ti1 0.0365(4) 0.0189(4) 0.0242(4) -0.0023(3) -0.0064(3) -0.0005(3)
Ti2 0.0341(4) 0.0226(4) 0.0248(4) -0.0068(3) 0.0028(3) 0.0041(3)
O11 0.0395(17) 0.0232(15) 0.0239(15) -0.0005(12) -0.0057(13) -0.0022(11)
O12 0.0474(18) 0.0175(14) 0.0269(15) -0.0030(12) -0.0067(13) -0.0006(11)
O13 0.0317(16) 0.0258(15) 0.0299(15) 0.0038(13) -0.0056(12) -0.0058(12)
O14 0.0296(15) 0.0233(14) 0.0247(14) 0.0031(12) -0.0081(12) -0.0072(11)
O21 0.0329(16) 0.0255(15) 0.0250(15) -0.0004(12) 0.0073(12) 0.0059(11)
O22 0.0326(16) 0.0170(14) 0.0330(15) -0.0065(11) 0.0027(12) 0.0043(11)
O23 0.0303(15) 0.0250(15) 0.0275(15) 0.0020(12) 0.0076(12) 0.0078(12)
O24 0.0294(15) 0.0221(14) 0.0319(16) 0.0034(12) 0.0078(12) 0.0057(12)
N11 0.052(3) 0.028(2) 0.030(2) -0.0075(18) -0.0105(17) 0.0029(16)
N12 0.045(2) 0.029(2) 0.037(2) 0.0064(18) 0.0015(17) -0.0029(17)
N21 0.044(2) 0.0257(18) 0.0310(18) 0.0036(18) -0.0014(15) 0.0036(16)
N22 0.047(2) 0.037(2) 0.034(2) -0.0142(19) 0.0062(18) 0.0051(17)
C11 0.029(2) 0.0183(19) 0.0226(19) -0.0009(16) -0.0064(16) 0.0005(15)
C12 0.025(2) 0.024(2) 0.021(2) 0.0008(16) 0.0008(16) 0.0007(15)
C13 0.031(2) 0.027(2) 0.043(3) 0.0094(19) -0.012(2) -0.0128(19)
C14 0.094(5) 0.141(7) 0.024(3) 0.080(5) 0.002(3) -0.005(3)
C15 0.039(3) 0.024(3) 0.254(11) 0.000(3) -0.023(5) -0.037(4)
C16 0.031(2) 0.0170(19) 0.0237(19) 0.0013(16) -0.0001(16) -0.0027(15)
C17 0.032(2) 0.027(2) 0.020(2) -0.0012(17) -0.0117(17) 0.0037(16)
C18 0.041(3) 0.027(2) 0.025(2) 0.0042(19) 0.0000(19) 0.0052(17)
C19 0.038(3) 0.041(3) 0.037(3) -0.008(2) -0.006(2) 0.009(2)
C21 0.024(2) 0.023(2) 0.023(2) 0.0005(16) 0.0037(16) 0.0034(16)
C22 0.024(2) 0.026(2) 0.0190(19) -0.0010(16) 0.0022(15) 0.0012(15)
C23 0.036(3) 0.035(3) 0.051(3) 0.014(2) 0.018(2) 0.018(2)
C24 0.134(7) 0.268(13) 0.030(3) 0.151(8) 0.028(4) 0.047(5)
C25 0.058(4) 0.022(3) 0.360(15) 0.006(3) 0.100(7) 0.029(5)
C26 0.026(2) 0.0183(19) 0.025(2) -0.0098(16) 0.0020(16) 0.0020(15)
C27 0.028(2) 0.021(2) 0.023(2) -0.0038(16) 0.0066(16) -0.0047(15)
C28 0.041(3) 0.041(3) 0.024(2) 0.000(2) 0.0031(19) -0.0002(19)
C29 0.040(3) 0.061(4) 0.035(3) 0.008(3) 0.013(2) 0.004(2)
C110 0.049(3) 0.028(2) 0.041(3) -0.012(2) -0.004(2) 0.011(2)
C111 0.064(3) 0.022(2) 0.036(2) -0.004(2) -0.002(2) 0.0011(19)
C112 0.049(3) 0.026(2) 0.029(2) 0.001(2) 0.006(2) 0.0017(18)
C113 0.036(2) 0.018(2) 0.035(2) -0.0008(17) -0.0099(19) 0.0006(17)
C114 0.040(3) 0.048(3) 0.044(3) 0.013(2) -0.011(2) -0.005(2)
C115 0.046(3) 0.053(3) 0.057(3) 0.004(3) -0.021(3) 0.004(3)
C116 0.036(3) 0.038(3) 0.063(4) 0.000(2) -0.011(3) 0.002(2)
C117 0.032(3) 0.039(3) 0.054(3) 0.006(2) 0.002(2) 0.000(2)
C118 0.030(2) 0.037(3) 0.032(2) 0.0018(19) -0.0007(18) 0.0013(19)
C119 0.029(2) 0.027(2) 0.0199(19) 0.0030(17) -0.0025(16) -0.0021(16)
C120 0.032(2) 0.0137(19) 0.0225(19) 0.0028(15) 0.0011(16) 0.0001(14)
C121 0.035(2) 0.021(2) 0.033(2) 0.0022(18) 0.0023(18) 0.0041(17)
C122 0.044(3) 0.019(2) 0.052(3) -0.0006(19) 0.013(2) 0.001(2)
C123 0.060(3) 0.024(2) 0.037(3) 0.003(2) 0.026(2) 0.0010(19)
C124 0.045(3) 0.040(3) 0.027(2) 0.005(2) 0.003(2) 0.0003(19)
C125 0.042(3) 0.036(3) 0.023(2) -0.002(2) -0.0024(18) -0.0013(18)
C126 0.033(2) 0.028(2) 0.0186(19) 0.0033(17) -0.0005(16) 0.0045(15)
C127 0.035(3) 0.028(2) 0.035(2) 0.0047(19) 0.0019(19) -0.0001(18)
C128 0.030(2) 0.043(3) 0.043(3) 0.003(2) 0.0002(19) 0.000(2)
C129 0.038(3) 0.050(3) 0.039(3) 0.013(2) 0.006(2) 0.006(2)
C130 0.045(3) 0.030(2) 0.035(3) 0.012(2) 0.008(2) 0.0064(19)
C131 0.035(2) 0.030(2) 0.027(2) 0.0022(19) 0.0007(18) 0.0027(18)
C132 0.055(3) 0.051(3) 0.036(3) -0.023(3) 0.003(2) -0.008(2)
C133 0.073(4) 0.028(3) 0.076(4) -0.011(3) -0.031(3) 0.004(3)
C134 0.070(4) 0.054(3) 0.031(3) 0.016(3) 0.001(2) -0.006(2)
C135 0.051(3) 0.049(3) 0.042(3) -0.009(2) 0.003(2) 0.000(2)
C210 0.039(3) 0.046(3) 0.040(3) 0.008(2) 0.012(2) -0.001(2)
C211 0.035(3) 0.041(3) 0.035(2) 0.007(2) 0.001(2) 0.001(2)
C212 0.031(2) 0.033(2) 0.026(2) -0.0002(19) 0.0087(17) 0.0029(18)
C213 0.033(2) 0.027(2) 0.022(2) -0.0078(18) 0.0073(17) -0.0029(16)
C214 0.034(2) 0.038(2) 0.026(2) -0.002(2) 0.0040(18) -0.0101(18)
C215 0.036(3) 0.063(4) 0.030(2) -0.013(2) 0.009(2) -0.021(2)
C216 0.056(3) 0.053(3) 0.036(3) -0.038(3) 0.013(2) -0.014(2)
C217 0.080(4) 0.035(3) 0.037(3) -0.025(3) -0.002(3) -0.001(2)
C218 0.063(3) 0.027(2) 0.036(3) -0.013(2) -0.007(2) 0.0044(19)
C219 0.027(2) 0.022(2) 0.0220(19) 0.0039(16) 0.0028(16) 0.0047(15)
C220 0.027(2) 0.025(2) 0.0201(18) 0.0018(18) -0.0002(15) 0.0001(17)
C221 0.038(3) 0.026(2) 0.030(2) -0.0013(19) 0.0047(19) -0.0020(17)
C222 0.042(3) 0.025(2) 0.051(3) 0.009(2) 0.007(2) -0.001(2)
C223 0.036(3) 0.036(3) 0.060(3) 0.010(2) 0.008(2) 0.001(2)
C224 0.028(2) 0.032(3) 0.071(4) -0.0043(19) -0.001(2) -0.002(2)
C225 0.031(2) 0.022(2) 0.047(3) -0.0017(17) 0.002(2) -0.0007(19)
C226 0.032(2) 0.0192(19) 0.028(2) -0.0004(19) -0.0041(16) 0.0030(18)
C227 0.030(2) 0.029(2) 0.041(3) -0.0007(19) -0.005(2) -0.0057(19)
C228 0.051(3) 0.041(3) 0.066(4) -0.001(2) -0.021(3) -0.013(3)
C229 0.070(4) 0.038(3) 0.039(3) 0.009(3) -0.024(3) -0.009(2)
C230 0.075(4) 0.036(3) 0.027(2) 0.009(3) -0.003(2) -0.0009(19)
C231 0.054(3) 0.036(3) 0.025(2) -0.003(2) 0.0028(19) -0.0032(19)
C232 0.043(3) 0.039(3) 0.044(3) -0.002(2) -0.011(2) 0.002(2)
C233 0.071(4) 0.044(3) 0.032(3) 0.011(3) -0.002(2) 0.000(2)
C234 0.130(7) 0.062(4) 0.094(5) -0.029(4) 0.076(5) -0.009(4)
C235 0.052(3) 0.034(3) 0.077(4) -0.006(2) -0.004(3) 0.010(3)

loop_
_atom_type_symbol
_atom_type_description
_atom_type_scat_dispersion_real
_atom_type_scat_dispersion_imag
_atom_type_scat_source
C C 0.0033 0.0016 'International Tables Vol C Tables 4.2.6.8 and 6.1.1.4'
H H 0.0000 0.0000 'International Tables Vol C Tables 4.2.6.8 and 6.1.1.4'
N N 0.0061 0.0033 'International Tables Vol C Tables 4.2.6.8 and 6.1.1.4'
O O 0.0106 0.0060 'International Tables Vol C Tables 4.2.6.8 and 6.1.1.4'
Ti Ti 0.2776 0.4457 'International Tables Vol C Tables 4.2.6.8 and 6.1.1.4'

loop_
_geom_angle_atom_site_label_1
_geom_angle_atom_site_label_2
_geom_angle_atom_site_label_3
_geom_angle
O11 Ti1 O12 100.16(12)
O11 Ti1 N11 108.59(16)
O12 Ti1 N11 112.09(15)
O11 Ti1 N12 113.36(15)
O12 Ti1 N12 111.68(16)
N11 Ti1 N12 110.56(17)
O22 Ti2 O21 101.36(12)
O22 Ti2 N22 111.83(15)
O21 Ti2 N22 112.64(17)
O22 Ti2 N21 113.16(15)
O21 Ti2 N21 110.05(15)
N22 Ti2 N21 107.80(17)
C16 O11 Ti1 147.8(2)
C119 O12 Ti1 141.5(2)
C13 O13 C11 110.8(3)
C12 O14 C13 110.6(3)
C26 O21 Ti2 146.7(2)
C219 O22 Ti2 142.3(2)
C23 O23 C21 111.7(3)
C23 O24 C22 111.1(3)
C133 N11 C132 113.2(4)
C133 N11 Ti1 115.7(3)
C132 N11 Ti1 130.4(3)
C135 N12 C134 110.5(4)
C135 N12 Ti1 121.5(3)
C134 N12 Ti1 128.0(3)
C233 N21 C232 110.7(4)
C233 N21 Ti2 126.5(3)
C232 N21 Ti2 122.8(3)
C234 N22 C235 112.3(4)
C234 N22 Ti2 123.3(4)
C235 N22 Ti2 124.3(4)
O13 C11 C12 104.2(3)
O13 C11 C16 108.3(3)
C12 C11 C16 116.8(3)
O13 C11 H11A 109.1
C12 C11 H11A 109.1
C16 C11 H11A 109.1
O14 C12 C11 104.7(3)
O14 C12 C119 108.8(3)
C11 C12 C119 115.9(3)
O14 C12 H12I 109.1
C11 C12 H12I 109.1
C119 C12 H12I 109.1
O13 C13 O14 106.7(3)
O13 C13 C15 109.2(5)
O14 C13 C15 109.0(4)
O13 C13 C14 107.5(4)
O14 C13 C14 107.8(4)
C15 C13 C14 116.3(6)
C13 C14 H14A 109.5
C13 C14 H14B 109.5
H14A C14 H14B 109.5
C13 C14 H14C 109.5
H14A C14 H14C 109.5
H14B C14 H14C 109.5
C13 C15 H15A 109.5
C13 C15 H15B 109.5
H15A C15 H15B 109.5
C13 C15 H15C 109.5
H15A C15 H15C 109.5
H15B C15 H15C 109.5
O11 C16 C17 108.7(3)
O11 C16 C113 107.3(3)
C17 C16 C113 108.5(3)
O11 C16 C11 107.2(3)
C17 C16 C11 113.0(3)
C113 C16 C11 111.9(3)
C112 C17 C18 117.8(4)
C112 C17 C16 121.2(4)
C18 C17 C16 121.0(4)
C19 C18 C17 120.2(4)
C19 C18 H18A 119.9
C17 C18 H18A 119.9
C110 C19 C18 121.0(5)
C110 C19 H19A 119.5
C18 C19 H19A 119.5
O23 C21 C22 103.4(3)
O23 C21 C26 109.2(3)
C22 C21 C26 116.4(3)
O23 C21 H21I 109.2
C22 C21 H21I 109.2
C26 C21 H21I 109.2
O24 C22 C21 104.5(3)
O24 C22 C219 108.6(3)
C21 C22 C219 116.7(3)
O24 C22 H22A 108.9
C21 C22 H22A 108.9
C219 C22 H22A 108.9
O23 C23 O24 107.0(3)
O23 C23 C25 108.1(5)
O24 C23 C25 109.0(5)
O23 C23 C24 108.6(5)
O24 C23 C24 109.0(5)
C25 C23 C24 114.9(7)
C23 C24 H24A 109.5
C23 C24 H24B 109.5
H24A C24 H24B 109.5
C23 C24 H24C 109.5
H24A C24 H24C 109.5
H24B C24 H24C 109.5
C23 C25 H25A 109.5
C23 C25 H25B 109.5
H25A C25 H25B 109.5
C23 C25 H25C 109.5
H25A C25 H25C 109.5
H25B C25 H25C 109.5
O21 C26 C213 109.8(3)
O21 C26 C27 107.0(3)
C213 C26 C27 108.3(3)
O21 C26 C21 106.8(3)
C213 C26 C21 112.8(3)
C27 C26 C21 111.8(3)
C28 C27 C212 118.2(4)
C28 C27 C26 117.6(4)
C212 C27 C26 124.1(3)
C27 C28 C29 121.2(4)
C27 C28 H28A 119.4
C29 C28 H28A 119.4
C210 C29 C28 120.2(4)
C210 C29 H29A 119.9
C28 C29 H29A 119.9
C111 C110 C19 119.7(4)
C111 C110 H11D 120.1
C19 C110 H11D 120.1
C110 C111 C112 120.4(4)
C110 C111 H11C 119.8
C112 C111 H11C 119.8
C111 C112 C17 120.8(4)
C111 C112 H11B 119.6
C17 C112 H11B 119.6
C118 C113 C114 119.9(4)
C118 C113 C16 123.0(4)
C114 C113 C16 117.1(4)
C113 C114 C115 119.4(5)
C113 C114 H11E 120.3
C115 C114 H11E 120.3
C116 C115 C114 120.1(5)
C116 C115 H11F 120.0
C114 C115 H11F 120.0
C117 C116 C115 121.2(5)
C117 C116 H11G 119.4
C115 C116 H11G 119.4
C116 C117 C118 119.3(5)
C116 C117 H11H 120.4
C118 C117 H11H 120.4
C113 C118 C117 120.1(4)
C113 C118 H11I 119.9
C117 C118 H11I 119.9
O12 C119 C120 109.8(3)
O12 C119 C126 107.8(3)
C120 C119 C126 109.0(3)
O12 C119 C12 106.5(3)
C120 C119 C12 111.7(3)
C126 C119 C12 112.0(3)
C125 C120 C121 117.6(4)
C125 C120 C119 122.3(4)
C121 C120 C119 120.1(3)
C122 C121 C120 120.6(4)
C122 C121 H12H 119.7
C120 C121 H12H 119.7
C123 C122 C121 120.8(4)
C123 C122 H12G 119.6
C121 C122 H12G 119.6
C122 C123 C124 119.3(4)
C122 C123 H12F 120.4
C124 C123 H12F 120.4
C125 C124 C123 119.7(4)
C125 C124 H12E 120.1
C123 C124 H12E 120.1
C124 C125 C120 122.0(4)
C124 C125 H12D 119.0
C120 C125 H12D 119.0
C127 C126 C131 119.0(4)
C127 C126 C119 124.6(4)
C131 C126 C119 116.4(4)
C126 C127 C128 119.5(4)
C126 C127 H12C 120.2
C128 C127 H12C 120.2
C129 C128 C127 121.3(5)
C129 C128 H12B 119.3
C127 C128 H12B 119.3
C128 C129 C130 119.4(4)
C128 C129 H12A 120.3
C130 C129 H12A 120.3
C129 C130 C131 119.8(4)
C129 C130 H13B 120.1
C131 C130 H13B 120.1
C130 C131 C126 121.0(4)
C130 C131 H13A 119.5
C126 C131 H13A 119.5
N11 C132 H13L 109.5
N11 C132 H13M 109.5
H13L C132 H13M 109.5
N11 C132 H13N 109.5
H13L C132 H13N 109.5
H13M C132 H13N 109.5
N11 C133 H13I 109.5
N11 C133 H13J 109.5
H13I C133 H13J 109.5
N11 C133 H13K 109.5
H13I C133 H13K 109.5
H13J C133 H13K 109.5
N12 C134 H13F 109.5
N12 C134 H13G 109.5
H13F C134 H13G 109.5
N12 C134 H13H 109.5
H13F C134 H13H 109.5
H13G C134 H13H 109.5
N12 C135 H13C 109.5
N12 C135 H13D 109.5
H13C C135 H13D 109.5
N12 C135 H13E 109.5
H13C C135 H13E 109.5
H13D C135 H13E 109.5
C29 C210 C211 119.3(4)
C29 C210 H21A 120.4
C211 C210 H21A 120.4
C210 C211 C212 120.3(4)
C210 C211 H21B 119.9
C212 C211 H21B 119.9
C211 C212 C27 120.9(4)
C211 C212 H21C 119.6
C27 C212 H21C 119.6
C214 C213 C218 118.1(4)
C214 C213 C26 121.0(4)
C218 C213 C26 120.9(4)
C213 C214 C215 119.9(5)
C213 C214 H21H 120.0
C215 C214 H21H 120.0
C216 C215 C214 121.5(5)
C216 C215 H21G 119.3
C214 C215 H21G 119.3
C215 C216 C217 120.0(4)
C215 C216 H21F 120.0
C217 C216 H21F 120.0
C216 C217 C218 119.7(5)
C216 C217 H21E 120.2
C218 C217 H21E 120.2
C213 C218 C217 120.8(5)
C213 C218 H21D 119.6
C217 C218 H21D 119.6
O22 C219 C226 109.7(3)
O22 C219 C220 106.5(3)
C226 C219 C220 110.1(3)
O22 C219 C22 106.4(3)
C226 C219 C22 112.3(3)
C220 C219 C22 111.6(3)
C225 C220 C221 119.2(4)
C225 C220 C219 124.3(4)
C221 C220 C219 116.5(4)
C222 C221 C220 120.4(4)
C222 C221 H22E 119.8
C220 C221 H22E 119.8
C221 C222 C223 120.5(4)
C221 C222 H22F 119.7
C223 C222 H22F 119.7
C222 C223 C224 118.7(4)
C222 C223 H22G 120.6
C224 C223 H22G 120.6
C223 C224 C225 121.4(4)
C223 C224 H22H 119.3
C225 C224 H22H 119.3
C220 C225 C224 119.7(4)
C220 C225 H22I 120.1
C224 C225 H22I 120.1
C227 C226 C231 118.6(4)
C227 C226 C219 120.6(4)
C231 C226 C219 120.8(4)
C228 C227 C226 119.7(5)
C228 C227 H22D 120.1
C226 C227 H22D 120.1
C229 C228 C227 121.5(5)
C229 C228 H22C 119.2
C227 C228 H22C 119.2
C228 C229 C230 119.8(5)
C228 C229 H22B 120.1
C230 C229 H22B 120.1
C229 C230 C231 119.6(5)
C229 C230 H23B 120.2
C231 C230 H23B 120.2
C226 C231 C230 120.7(5)
C226 C231 H23A 119.7
C230 C231 H23A 119.7
N21 C232 H23J 109.5
N21 C232 H23M 109.5
H23J C232 H23M 109.5
N21 C232 H23N 109.5
H23J C232 H23N 109.5
H23M C232 H23N 109.5
N21 C233 H23K 109.5
N21 C233 H23L 109.5
H23K C233 H23L 109.5
N21 C233 H23I 109.5
H23K C233 H23I 109.5
H23L C233 H23I 109.5
N22 C234 H23C 109.5
N22 C234 H23D 109.5
H23C C234 H23D 109.5
N22 C234 H23E 109.5
H23C C234 H23E 109.5
H23D C234 H23E 109.5
N22 C235 H23F 109.5
N22 C235 H23G 109.5
H23F C235 H23G 109.5
N22 C235 H23H 109.5
H23F C235 H23H 109.5
H23G C235 H23H 109.5

loop_
_geom_bond_atom_site_label_1
_geom_bond_atom_site_label_2
_geom_bond_distance
Ti1 O11 1.809(3)
Ti1 O12 1.830(3)
Ti1 N11 1.884(4)
Ti1 N12 1.905(4)
Ti2 O22 1.805(3)
Ti2 O21 1.819(3)
Ti2 N22 1.877(4)
Ti2 N21 1.897(4)
O11 C16 1.418(5)
O12 C119 1.414(5)
O13 C13 1.415(5)
O13 C11 1.429(5)
O14 C12 1.428(4)
O14 C13 1.439(5)
O21 C26 1.413(5)
O22 C219 1.416(5)
O23 C23 1.412(5)
O23 C21 1.424(5)
O24 C23 1.415(5)
O24 C22 1.421(4)
N11 C133 1.451(6)
N11 C132 1.451(7)
N12 C135 1.456(6)
N12 C134 1.465(6)
N21 C233 1.458(6)
N21 C232 1.467(6)
N22 C234 1.426(7)
N22 C235 1.442(7)
C11 C12 1.547(6)
C11 C16 1.561(5)
C11 H11A 1.0000
C12 C119 1.578(6)
C12 H12I 1.0000
C13 C15 1.490(7)
C13 C14 1.533(8)
C14 H14A 0.9800
C14 H14B 0.9800
C14 H14C 0.9800
C15 H15A 0.9800
C15 H15B 0.9800
C15 H15C 0.9800
C16 C17 1.530(6)
C16 C113 1.552(6)
C17 C112 1.400(6)
C17 C18 1.402(6)
C18 C19 1.391(6)
C18 H18A 0.9500
C19 C110 1.373(7)
C19 H19A 0.9500
C21 C22 1.557(5)
C21 C26 1.565(5)
C21 H21I 1.0000
C22 C219 1.572(5)
C22 H22A 1.0000
C23 C25 1.487(9)
C23 C24 1.493(8)
C24 H24A 0.9800
C24 H24B 0.9800
C24 H24C 0.9800
C25 H25A 0.9800
C25 H25B 0.9800
C25 H25C 0.9800
C26 C213 1.526(5)
C26 C27 1.557(6)
C27 C28 1.379(6)
C27 C212 1.393(6)
C28 C29 1.389(7)
C28 H28A 0.9500
C29 C210 1.380(7)
C29 H29A 0.9500
C110 C111 1.369(7)
C110 H11D 0.9500
C111 C112 1.394(6)
C111 H11C 0.9500
C112 H11B 0.9500
C113 C118 1.376(6)
C113 C114 1.394(6)
C114 C115 1.405(7)
C114 H11E 0.9500
C115 C116 1.370(8)
C115 H11F 0.9500
C116 C117 1.364(7)
C116 H11G 0.9500
C117 C118 1.417(6)
C117 H11H 0.9500
C118 H11I 0.9500
C119 C120 1.529(5)
C119 C126 1.551(6)
C120 C125 1.387(6)
C120 C121 1.396(6)
C121 C122 1.384(6)
C121 H12H 0.9500
C122 C123 1.373(7)
C122 H12G 0.9500
C123 C124 1.391(7)
C123 H12F 0.9500
C124 C125 1.371(6)
C124 H12E 0.9500
C125 H12D 0.9500
C126 C127 1.388(6)
C126 C131 1.392(6)
C127 C128 1.394(6)
C127 H12C 0.9500
C128 C129 1.378(7)
C128 H12B 0.9500
C129 C130 1.384(7)
C129 H12A 0.9500
C130 C131 1.391(6)
C130 H13B 0.9500
C131 H13A 0.9500
C132 H13L 0.9800
C132 H13M 0.9800
C132 H13N 0.9800
C133 H13I 0.9800
C133 H13J 0.9800
C133 H13K 0.9800
C134 H13F 0.9800
C134 H13G 0.9800
C134 H13H 0.9800
C135 H13C 0.9800
C135 H13D 0.9800
C135 H13E 0.9800
C210 C211 1.381(6)
C210 H21A 0.9500
C211 C212 1.386(6)
C211 H21B 0.9500
C212 H21C 0.9500
C213 C214 1.381(6)
C213 C218 1.395(6)
C214 C215 1.397(6)
C214 H21H 0.9500
C215 C216 1.350(8)
C215 H21G 0.9500
C216 C217 1.369(8)
C216 H21F 0.9500
C217 C218 1.399(6)
C217 H21E 0.9500
C218 H21D 0.9500
C219 C226 1.528(5)
C219 C220 1.546(5)
C220 C225 1.384(6)
C220 C221 1.410(6)
C221 C222 1.387(6)
C221 H22E 0.9500
C222 C223 1.390(7)
C222 H22F 0.9500
C223 C224 1.391(7)
C223 H22G 0.9500
C224 C225 1.394(6)
C224 H22H 0.9500
C225 H22I 0.9500
C226 C227 1.394(6)
C226 C231 1.397(6)
C227 C228 1.385(7)
C227 H22D 0.9500
C228 C229 1.369(8)
C228 H22C 0.9500
C229 C230 1.377(8)
C229 H22B 0.9500
C230 C231 1.399(6)
C230 H23B 0.9500
C231 H23A 0.9500
C232 H23J 0.9800
C232 H23M 0.9800
C232 H23N 0.9800
C233 H23K 0.9800
C233 H23L 0.9800
C233 H23I 0.9800
C234 H23C 0.9800
C234 H23D 0.9800
C234 H23E 0.9800
C235 H23F 0.9800
C235 H23G 0.9800
C235 H23H 0.9800

loop_
_geom_torsion_atom_site_label_1
_geom_torsion_atom_site_label_2
_geom_torsion_atom_site_label_3
_geom_torsion_atom_site_label_4
_geom_torsion
O12 Ti1 O11 C16 1.0(5)
N11 Ti1 O11 C16 118.6(5)
N12 Ti1 O11 C16 -118.1(5)
O11 Ti1 O12 C119 -41.3(4)
N11 Ti1 O12 C119 -156.3(4)
N12 Ti1 O12 C119 79.0(4)
O22 Ti2 O21 C26 7.9(5)
N22 Ti2 O21 C26 127.6(5)
N21 Ti2 O21 C26 -112.1(5)
O21 Ti2 O22 C219 -40.2(4)
N22 Ti2 O22 C219 -160.5(4)
N21 Ti2 O22 C219 77.6(4)
O11 Ti1 N11 C133 -176.3(4)
O12 Ti1 N11 C133 -66.6(4)
N12 Ti1 N11 C133 58.7(4)
O11 Ti1 N11 C132 -7.3(4)
O12 Ti1 N11 C132 102.4(4)
N12 Ti1 N11 C132 -132.2(4)
O11 Ti1 N12 C135 66.9(4)
O12 Ti1 N12 C135 -45.3(4)
N11 Ti1 N12 C135 -170.9(3)
O11 Ti1 N12 C134 -115.8(4)
O12 Ti1 N12 C134 132.0(4)
N11 Ti1 N12 C134 6.4(4)
O22 Ti2 N21 C233 146.6(4)
O21 Ti2 N21 C233 -100.8(4)
N22 Ti2 N21 C233 22.4(4)
O22 Ti2 N21 C232 -36.8(4)
O21 Ti2 N21 C232 75.7(4)
N22 Ti2 N21 C232 -161.1(4)
O22 Ti2 N22 C234 150.2(5)
O21 Ti2 N22 C234 36.8(6)
N21 Ti2 N22 C234 -84.8(6)
O22 Ti2 N22 C235 -33.8(4)
O21 Ti2 N22 C235 -147.2(4)
N21 Ti2 N22 C235 91.2(4)
C13 O13 C11 C12 -17.6(4)
C13 O13 C11 C16 -142.5(3)
C13 O14 C12 C11 -8.2(4)
C13 O14 C12 C119 -132.7(3)
O13 C11 C12 O14 15.4(4)
C16 C11 C12 O14 134.7(3)
O13 C11 C12 C119 135.2(3)
C16 C11 C12 C119 -105.5(4)
C11 O13 C13 O14 13.0(5)
C11 O13 C13 C15 130.7(5)
C11 O13 C13 C14 -102.4(4)
C12 O14 C13 O13 -2.3(5)
C12 O14 C13 C15 -120.1(5)
C12 O14 C13 C14 112.9(5)
Ti1 O11 C16 C17 120.4(4)
Ti1 O11 C16 C113 -122.4(5)
Ti1 O11 C16 C11 -2.1(6)
O13 C11 C16 O11 170.5(3)
C12 C11 C16 O11 53.4(4)
O13 C11 C16 C17 50.7(4)
C12 C11 C16 C17 -66.4(4)
O13 C11 C16 C113 -72.2(4)
C12 C11 C16 C113 170.8(3)
O11 C16 C17 C112 163.0(4)
C113 C16 C17 C112 46.6(5)
C11 C16 C17 C112 -78.1(5)
O11 C16 C17 C18 -15.3(5)
C113 C16 C17 C18 -131.7(4)
C11 C16 C17 C18 103.6(4)
C112 C17 C18 C19 -0.7(6)
C16 C17 C18 C19 177.7(4)
C17 C18 C19 C110 0.5(7)
C23 O23 C21 C22 -13.1(4)
C23 O23 C21 C26 -137.6(4)
C23 O24 C22 C21 -11.8(4)
C23 O24 C22 C219 -137.1(4)
O23 C21 C22 O24 14.7(4)
C26 C21 C22 O24 134.5(3)
O23 C21 C22 C219 134.7(3)
C26 C21 C22 C219 -105.6(4)
C21 O23 C23 O24 6.4(5)
C21 O23 C23 C25 123.6(6)
C21 O23 C23 C24 -111.2(5)
C22 O24 C23 O23 4.1(5)
C22 O24 C23 C25 -112.5(5)
C22 O24 C23 C24 121.4(6)
Ti2 O21 C26 C213 110.9(4)
Ti2 O21 C26 C27 -131.7(4)
Ti2 O21 C26 C21 -11.8(6)
O23 C21 C26 O21 174.4(3)
C22 C21 C26 O21 57.8(4)
O23 C21 C26 C213 53.6(4)
C22 C21 C26 C213 -63.1(4)
O23 C21 C26 C27 -68.8(4)
C22 C21 C26 C27 174.6(3)
O21 C26 C27 C28 -39.7(5)
C213 C26 C27 C28 78.7(4)
C21 C26 C27 C28 -156.3(4)
O21 C26 C27 C212 144.5(4)
C213 C26 C27 C212 -97.1(4)
C21 C26 C27 C212 27.8(5)
C212 C27 C28 C29 -1.7(6)
C26 C27 C28 C29 -177.8(4)
C27 C28 C29 C210 2.1(8)
C18 C19 C110 C111 -0.1(7)
C19 C110 C111 C112 -0.1(7)
C110 C111 C112 C17 -0.1(7)
C18 C17 C112 C111 0.5(6)
C16 C17 C112 C111 -177.8(4)
O11 C16 C113 C118 139.3(4)
C17 C16 C113 C118 -103.4(4)
C11 C16 C113 C118 21.9(5)
O11 C16 C113 C114 -43.5(5)
C17 C16 C113 C114 73.9(5)
C11 C16 C113 C114 -160.8(4)
C118 C113 C114 C115 -0.6(7)
C16 C113 C114 C115 -178.0(4)
C113 C114 C115 C116 0.1(8)
C114 C115 C116 C117 0.4(8)
C115 C116 C117 C118 -0.4(8)
C114 C113 C118 C117 0.6(7)
C16 C113 C118 C117 177.8(4)
C116 C117 C118 C113 -0.1(7)
Ti1 O12 C119 C120 142.8(3)
Ti1 O12 C119 C126 -98.6(4)
Ti1 O12 C119 C12 21.7(6)
O14 C12 C119 O12 174.9(3)
C11 C12 C119 O12 57.3(4)
O14 C12 C119 C120 55.1(4)
C11 C12 C119 C120 -62.5(4)
O14 C12 C119 C126 -67.5(4)
C11 C12 C119 C126 174.9(3)
O12 C119 C120 C125 158.1(4)
C126 C119 C120 C125 40.2(5)
C12 C119 C120 C125 -84.1(4)
O12 C119 C120 C121 -22.4(5)
C126 C119 C120 C121 -140.3(4)
C12 C119 C120 C121 95.5(4)
C125 C120 C121 C122 -0.3(6)
C119 C120 C121 C122 -179.9(4)
C120 C121 C122 C123 -0.3(6)
C121 C122 C123 C124 0.7(7)
C122 C123 C124 C125 -0.4(7)
C123 C124 C125 C120 -0.3(7)
C121 C120 C125 C124 0.6(6)
C119 C120 C125 C124 -179.8(4)
O12 C119 C126 C127 131.3(4)
C120 C119 C126 C127 -109.6(4)
C12 C119 C126 C127 14.5(5)
O12 C119 C126 C131 -49.1(4)
C120 C119 C126 C131 70.0(4)
C12 C119 C126 C131 -165.9(3)
C131 C126 C127 C128 -1.3(6)
C119 C126 C127 C128 178.3(4)
C126 C127 C128 C129 0.8(7)
C127 C128 C129 C130 -0.5(7)
C128 C129 C130 C131 0.6(7)
C129 C130 C131 C126 -1.1(6)
C127 C126 C131 C130 1.5(6)
C119 C126 C131 C130 -178.1(4)
C28 C29 C210 C211 -1.1(8)
C29 C210 C211 C212 -0.2(7)
C210 C211 C212 C27 0.6(7)
C28 C27 C212 C211 0.3(6)
C26 C27 C212 C211 176.2(4)
O21 C26 C213 C214 -18.9(5)
C27 C26 C213 C214 -135.5(4)
C21 C26 C213 C214 100.2(4)
O21 C26 C213 C218 161.0(4)
C27 C26 C213 C218 44.4(5)
C21 C26 C213 C218 -79.9(5)
C218 C213 C214 C215 1.1(6)
C26 C213 C214 C215 -179.0(4)
C213 C214 C215 C216 -0.1(7)
C214 C215 C216 C217 -1.2(7)
C215 C216 C217 C218 1.3(8)
C214 C213 C218 C217 -0.9(7)
C26 C213 C218 C217 179.1(4)
C216 C217 C218 C213 -0.2(8)
Ti2 O22 C219 C226 141.9(3)
Ti2 O22 C219 C220 -99.0(4)
Ti2 O22 C219 C22 20.1(5)
O24 C22 C219 O22 174.3(3)
C21 C22 C219 O22 56.5(4)
O24 C22 C219 C226 54.3(4)
C21 C22 C219 C226 -63.5(4)
O24 C22 C219 C220 -70.0(4)
C21 C22 C219 C220 172.3(3)
O22 C219 C220 C225 130.9(4)
C226 C219 C220 C225 -110.3(4)
C22 C219 C220 C225 15.2(5)
O22 C219 C220 C221 -49.1(4)
C226 C219 C220 C221 69.7(4)
C22 C219 C220 C221 -164.8(3)
C225 C220 C221 C222 -1.9(6)
C219 C220 C221 C222 178.1(4)
C220 C221 C222 C223 0.4(7)
C221 C222 C223 C224 1.0(7)
C222 C223 C224 C225 -0.8(8)
C221 C220 C225 C224 2.0(6)
C219 C220 C225 C224 -178.0(4)
C223 C224 C225 C220 -0.7(8)
O22 C219 C226 C227 -20.6(5)
C220 C219 C226 C227 -137.5(4)
C22 C219 C226 C227 97.5(4)
O22 C219 C226 C231 159.3(4)
C220 C219 C226 C231 42.5(5)
C22 C219 C226 C231 -82.5(5)
C231 C226 C227 C228 -0.2(6)
C219 C226 C227 C228 179.8(4)
C226 C227 C228 C229 1.3(7)
C227 C228 C229 C230 -1.0(8)
C228 C229 C230 C231 -0.3(8)
C227 C226 C231 C230 -1.2(7)
C219 C226 C231 C230 178.9(4)
C229 C230 C231 C226 1.4(7)

loop_
_cod_related_entry_id
_cod_related_entry_database
_cod_related_entry_code
1 ChemSpider 30657459
